data_1553592
loop_
_publ_author_name
'Xiong, Xiaodong'
'Deng, Chun-Lin'
'Li, Zhiming'
'Peng, Xiao-Shui'
'Wong, Henry N. C.'

_publ_section_title
;
 Quasi-planar diazadithio and diazodiseleno[8]circulenes: synthesis,
 structures and properties
;
_journal_issue 5
_journal_name_full 'Organic Chemistry Frontiers'
_journal_page_first 682
_journal_paper_doi 10.1039/C6QO00662K
_journal_volume 4
_journal_year 2017
_chemical_formula_sum 'C44 H58 N2 Se2 Si4'
_chemical_formula_weight 885.20
_space_group_IT_number 14
_space_group_name_Hall '-P 2yn'
_space_group_name_H-M_alt 'P 1 21/n 1'
_symmetry_cell_setting monoclinic
_symmetry_space_group_name_H-M 'P 1 21/n 1'
_atom_sites_solution_hydrogens geom
_atom_sites_solution_primary direct
_atom_sites_solution_secondary difmap
_audit_creation_method SHELXL-97
_audit_update_record
;
2016-10-26 deposited with the CCDC.
2016-12-07 downloaded from the CCDC.
;
_cell_angle_alpha 90.00
_cell_angle_beta 99.4270(10)
_cell_angle_gamma 90.00
_cell_formula_units_Z 4
_cell_length_a 14.2771(2)
_cell_length_b 14.2280(2)
_cell_length_c 22.6224(4)
_cell_measurement_reflns_used 257
_cell_measurement_temperature 296(2)
_cell_measurement_theta_max 15
_cell_measurement_theta_min 15
_cell_volume 4533.33(12)
_computing_cell_refinement 'BRUKER KAPPA APEXII DUO DIFFRACTOMETER'
_computing_data_collection 'BRUKER KAPPA APEXII DUO DIFFRACTOMETER'
_computing_data_reduction 'BRUKER KAPPA APEXII DUO DIFFRACTOMETER'
_computing_molecular_graphics 'BRUKER SHELXTL'
_computing_publication_material 'BRUKER SHELXTL'
_computing_structure_refinement 'SHELXL-97 (Sheldrick, 2008)'
_computing_structure_solution 'SHELXS-97 (Sheldrick, 2008)'
_diffrn_ambient_temperature 296(2)
_diffrn_measured_fraction_theta_full 1.000
_diffrn_measured_fraction_theta_max 1.000
_diffrn_measurement_device_type 'BRUKER KAPPA APEXII DUO DIFFRACTOMETER'
_diffrn_measurement_method 'PHI & OMEGA SCAN'
_diffrn_radiation_monochromator graphite
_diffrn_radiation_source 'fine-focus sealed tube'
_diffrn_radiation_type MoK\a
_diffrn_radiation_wavelength 0.71073
_diffrn_reflns_av_R_equivalents 0.0858
_diffrn_reflns_av_sigmaI/netI 0.0653
_diffrn_reflns_limit_h_max 17
_diffrn_reflns_limit_h_min -17
_diffrn_reflns_limit_k_max 17
_diffrn_reflns_limit_k_min -17
_diffrn_reflns_limit_l_max 27
_diffrn_reflns_limit_l_min -27
_diffrn_reflns_number 57800
_diffrn_reflns_theta_full 25.25
_diffrn_reflns_theta_max 25.25
_diffrn_reflns_theta_min 1.70
_exptl_absorpt_coefficient_mu 1.768
_exptl_absorpt_correction_T_max 0.7456
_exptl_absorpt_correction_T_min 0.6404
_exptl_absorpt_correction_type multi-scan
_exptl_crystal_colour yellow
_exptl_crystal_density_diffrn 1.297
_exptl_crystal_density_method 'not measured'
_exptl_crystal_description block
_exptl_crystal_F_000 1840
_exptl_crystal_size_max 0.40
_exptl_crystal_size_mid 0.30
_exptl_crystal_size_min 0.20
_refine_diff_density_max 0.382
_refine_diff_density_min -0.277
_refine_diff_density_rms 0.060
_refine_ls_extinction_method none
_refine_ls_goodness_of_fit_ref 1.010
_refine_ls_hydrogen_treatment riding
_refine_ls_matrix_type full
_refine_ls_number_parameters 469
_refine_ls_number_reflns 8199
_refine_ls_number_restraints 0
_refine_ls_restrained_S_all 1.010
_refine_ls_R_factor_all 0.1114
_refine_ls_R_factor_gt 0.0471
_refine_ls_shift/su_max 0.001
_refine_ls_shift/su_mean 0.000
_refine_ls_structure_factor_coef Fsqd
_refine_ls_weighting_details 'calc w=1/[\s^2^(Fo^2^)+(0.0455P)^2^+2.6412P] where P=(Fo^2^+2Fc^2^)/3'
_refine_ls_weighting_scheme calc
_refine_ls_wR_factor_gt 0.0940
_refine_ls_wR_factor_ref 0.1178
_reflns_number_gt 4637
_reflns_number_total 8199
_reflns_threshold_expression >2sigma(I)
_cod_data_source_file c6qo00662k2.cif
_cod_data_source_block XXD2270
_cod_depositor_comments
;
The following automatic conversions were performed:

data item '_symmetry_cell_setting' value 'Monoclinic' was changed to
'monoclinic' in accordance with the
/home/saulius/struct/COD-crude-data/automatic-downloads/DataCite-retrospective/RSC/depositions/lib/dictionaries/cif_core.dic
dictionary named 'cif_core.dic' version 2.4.2 last updated on
2011-04-26.

Automatic conversion script
Id: cif_fix_values 6909 2019-04-08 15:41:33Z antanas 
;
_cod_original_sg_symbol_H-M P2(1)/n
_cod_database_code 1553592

loop_
_symmetry_equiv_pos_as_xyz
'x, y, z'
'-x+1/2, y+1/2, -z+1/2'
'-x, -y, -z'
'x-1/2, -y-1/2, z-1/2'

loop_
_atom_site_label
_atom_site_type_symbol
_atom_site_fract_x
_atom_site_fract_y
_atom_site_fract_z
_atom_site_U_iso_or_equiv
_atom_site_adp_type
_atom_site_occupancy
_atom_site_symmetry_multiplicity
_atom_site_calc_flag
_atom_site_refinement_flags
Se1 Se -0.11829(3) 0.49103(3) 0.10373(2) 0.05768(16) Uani 1 1 d .
Se2 Se 0.15729(3) 0.50345(3) 0.483661(19) 0.05664(15) Uani 1 1 d .
Si1 Si -0.27409(10) 0.80349(9) 0.19673(6) 0.0613(4) Uani 1 1 d .
Si2 Si -0.08000(10) 0.81344(9) 0.46070(6) 0.0656(4) Uani 1 1 d .
Si3 Si 0.39360(10) 0.27595(11) 0.37509(7) 0.0727(4) Uani 1 1 d .
Si4 Si 0.21023(10) 0.28384(11) 0.10660(7) 0.0719(4) Uani 1 1 d .
N1 N -0.1424(2) 0.7101(2) 0.32308(15) 0.0434(8) Uani 1 1 d .
N2 N 0.2157(2) 0.3239(2) 0.25670(16) 0.0479(9) Uani 1 1 d .
C1 C -0.1278(3) 0.5627(3) 0.17143(18) 0.0457(11) Uani 1 1 d .
C2 C -0.1948(3) 0.6351(3) 0.1674(2) 0.0511(11) Uani 1 1 d .
H2A H -0.2353 0.6446 0.1314 0.061 Uiso 1 1 calc R
C3 C -0.2024(3) 0.6924(3) 0.2150(2) 0.0461(11) Uani 1 1 d .
C4 C -0.1412(3) 0.6670(3) 0.26829(19) 0.0421(10) Uani 1 1 d .
C5 C -0.0688(3) 0.5968(2) 0.27408(18) 0.0363(9) Uani 1 1 d .
C6 C -0.0593(3) 0.5430(3) 0.22189(18) 0.0385(10) Uani 1 1 d .
C7 C -0.0230(3) 0.5991(3) 0.33675(18) 0.0377(9) Uani 1 1 d .
C8 C -0.0704(3) 0.6710(3) 0.36455(19) 0.0415(10) Uani 1 1 d .
C9 C -0.0490(3) 0.7005(3) 0.42455(19) 0.0458(10) Uani 1 1 d .
C10 C 0.0178(3) 0.6450(3) 0.4590(2) 0.0537(12) Uani 1 1 d .
H10A H 0.0330 0.6569 0.4999 0.064 Uiso 1 1 calc R
C11 C 0.0635(3) 0.5715(3) 0.43438(18) 0.0436(10) Uani 1 1 d .
C12 C 0.0505(3) 0.5480(3) 0.37387(18) 0.0388(10) Uani 1 1 d .
C13 C 0.1794(3) 0.4464(3) 0.41308(18) 0.0444(10) Uani 1 1 d .
C14 C 0.2563(3) 0.3855(3) 0.4151(2) 0.0537(12) Uani 1 1 d .
H14A H 0.2942 0.3733 0.4518 0.064 Uiso 1 1 calc R
C15 C 0.2776(3) 0.3431(3) 0.3648(2) 0.0498(11) Uani 1 1 d .
C16 C 0.2123(3) 0.3639(3) 0.31220(19) 0.0433(10) Uani 1 1 d .
C17 C 0.1352(3) 0.4298(3) 0.30742(18) 0.0377(9) Uani 1 1 d .
C18 C 0.1185(3) 0.4751(2) 0.36077(18) 0.0382(10) Uani 1 1 d .
C19 C 0.1436(3) 0.3638(3) 0.21487(19) 0.0453(10) Uani 1 1 d .
C20 C 0.1288(3) 0.3418(3) 0.15334(19) 0.0489(11) Uani 1 1 d .
C21 C 0.0466(3) 0.3800(3) 0.12270(19) 0.0512(11) Uani 1 1 d .
H21A H 0.0287 0.3656 0.0823 0.061 Uiso 1 1 calc R
C22 C -0.0106(3) 0.4390(3) 0.14990(19) 0.0453(10) Uani 1 1 d .
C23 C 0.0099(3) 0.4711(3) 0.20931(18) 0.0388(10) Uani 1 1 d .
C24 C 0.0906(3) 0.4284(3) 0.24451(18) 0.0379(10) Uani 1 1 d .
C25 C -0.2714(4) 0.8314(4) 0.1164(2) 0.0958(19) Uani 1 1 d .
H25A H -0.3072 0.8876 0.1054 0.144 Uiso 1 1 calc R
H25B H -0.2988 0.7802 0.0917 0.144 Uiso 1 1 calc R
H25C H -0.2069 0.8406 0.1106 0.144 Uiso 1 1 calc R
C26 C -0.4006(3) 0.7874(4) 0.2042(3) 0.102(2) Uani 1 1 d .
H26A H -0.4342 0.8453 0.1948 0.152 Uiso 1 1 calc R
H26B H -0.4048 0.7695 0.2446 0.152 Uiso 1 1 calc R
H26C H -0.4281 0.7392 0.1772 0.152 Uiso 1 1 calc R
C27 C -0.2200(4) 0.9050(3) 0.2414(2) 0.0862(17) Uani 1 1 d .
H27A H -0.2582 0.9599 0.2311 0.129 Uiso 1 1 calc R
H27B H -0.1572 0.9157 0.2328 0.129 Uiso 1 1 calc R
H27C H -0.2167 0.8917 0.2833 0.129 Uiso 1 1 calc R
C28 C -0.2353(3) 0.7289(3) 0.3416(2) 0.0534(12) Uani 1 1 d .
H28A H -0.2770 0.7585 0.3087 0.064 Uiso 1 1 calc R
H28B H -0.2264 0.7724 0.3751 0.064 Uiso 1 1 calc R
C29 C -0.2818(3) 0.6403(3) 0.3597(2) 0.0756(16) Uani 1 1 d .
H29A H -0.2883 0.5966 0.3264 0.091 Uiso 1 1 calc R
H29B H -0.2396 0.6117 0.3928 0.091 Uiso 1 1 calc R
C30 C -0.3757(4) 0.6522(4) 0.3777(3) 0.102(2) Uani 1 1 d .
H30A H -0.4186 0.6803 0.3448 0.122 Uiso 1 1 calc R
H30B H -0.3699 0.6951 0.4114 0.122 Uiso 1 1 calc R
C31 C -0.4179(4) 0.5614(5) 0.3949(3) 0.124(3) Uani 1 1 d .
H31A H -0.4791 0.5734 0.4058 0.187 Uiso 1 1 calc R
H31B H -0.3769 0.5341 0.4284 0.187 Uiso 1 1 calc R
H31C H -0.4247 0.5187 0.3617 0.187 Uiso 1 1 calc R
C32 C -0.0881(4) 0.9116(3) 0.4059(3) 0.0883(18) Uani 1 1 d .
H32A H -0.0302 0.9153 0.3896 0.132 Uiso 1 1 calc R
H32B H -0.0979 0.9697 0.4257 0.132 Uiso 1 1 calc R
H32C H -0.1403 0.9007 0.3741 0.132 Uiso 1 1 calc R
C33 C -0.1893(4) 0.8076(4) 0.4957(2) 0.100(2) Uani 1 1 d .
H33A H -0.1999 0.8674 0.5132 0.150 Uiso 1 1 calc R
H33B H -0.1817 0.7602 0.5264 0.150 Uiso 1 1 calc R
H33C H -0.2428 0.7922 0.4657 0.150 Uiso 1 1 calc R
C34 C 0.0181(5) 0.8395(4) 0.5231(3) 0.133(3) Uani 1 1 d .
H34A H 0.0772 0.8411 0.5081 0.199 Uiso 1 1 calc R
H34B H 0.0207 0.7915 0.5532 0.199 Uiso 1 1 calc R
H34C H 0.0072 0.8993 0.5403 0.199 Uiso 1 1 calc R
C35 C 0.4690(4) 0.3244(5) 0.4440(3) 0.115(2) Uani 1 1 d .
H35A H 0.5289 0.2922 0.4509 0.173 Uiso 1 1 calc R
H35B H 0.4373 0.3155 0.4779 0.173 Uiso 1 1 calc R
H35C H 0.4795 0.3903 0.4387 0.173 Uiso 1 1 calc R
C36 C 0.3788(4) 0.1479(4) 0.3903(3) 0.113(2) Uani 1 1 d .
H36A H 0.3423 0.1187 0.3558 0.170 Uiso 1 1 calc R
H36B H 0.3465 0.1407 0.4241 0.170 Uiso 1 1 calc R
H36C H 0.4401 0.1186 0.3990 0.170 Uiso 1 1 calc R
C37 C 0.4597(3) 0.2947(4) 0.3123(2) 0.0959(19) Uani 1 1 d .
H37A H 0.4236 0.2701 0.2761 0.144 Uiso 1 1 calc R
H37B H 0.5197 0.2629 0.3207 0.144 Uiso 1 1 calc R
H37C H 0.4702 0.3607 0.3077 0.144 Uiso 1 1 calc R
C38 C 0.2272(3) 0.2200(3) 0.2539(2) 0.0647(14) Uani 1 1 d .
H38A H 0.2854 0.2015 0.2796 0.078 Uiso 1 1 calc R
H38B H 0.2319 0.2016 0.2132 0.078 Uiso 1 1 calc R
C39 C 0.1416(4) 0.1693(3) 0.2741(3) 0.110(2) Uani 1 1 d .
H39A H 0.1402 0.1855 0.3156 0.132 Uiso 1 1 calc R
H39B H 0.0837 0.1931 0.2505 0.132 Uiso 1 1 calc R
C40 C 0.1419(6) 0.0677(5) 0.2689(4) 0.145(3) Uani 1 1 d .
H40A H 0.1982 0.0417 0.2933 0.174 Uiso 1 1 calc R
H40B H 0.1417 0.0494 0.2276 0.174 Uiso 1 1 calc R
C41 C 0.0502(6) 0.0304(6) 0.2911(4) 0.192(4) Uani 1 1 d .
H41A H 0.0496 -0.0371 0.2899 0.288 Uiso 1 1 calc R
H41B H -0.0050 0.0542 0.2656 0.288 Uiso 1 1 calc R
H41C H 0.0500 0.0511 0.3315 0.288 Uiso 1 1 calc R
C42 C 0.3366(3) 0.2949(4) 0.1396(2) 0.100(2) Uani 1 1 d .
H42A H 0.3484 0.2615 0.1770 0.150 Uiso 1 1 calc R
H42B H 0.3522 0.3600 0.1464 0.150 Uiso 1 1 calc R
H42C H 0.3750 0.2688 0.1126 0.150 Uiso 1 1 calc R
C43 C 0.1752(4) 0.1580(4) 0.0919(3) 0.120(2) Uani 1 1 d .
H43A H 0.1841 0.1240 0.1291 0.181 Uiso 1 1 calc R
H43B H 0.2139 0.1306 0.0655 0.181 Uiso 1 1 calc R
H43C H 0.1097 0.1549 0.0736 0.181 Uiso 1 1 calc R
C44 C 0.1939(4) 0.3457(5) 0.0339(2) 0.124(3) Uani 1 1 d .
H44A H 0.1289 0.3402 0.0148 0.186 Uiso 1 1 calc R
H44B H 0.2345 0.3182 0.0087 0.186 Uiso 1 1 calc R
H44C H 0.2097 0.4109 0.0403 0.186 Uiso 1 1 calc R

loop_
_atom_site_aniso_label
_atom_site_aniso_U_11
_atom_site_aniso_U_22
_atom_site_aniso_U_33
_atom_site_aniso_U_23
_atom_site_aniso_U_13
_atom_site_aniso_U_12
Se1 0.0549(3) 0.0639(3) 0.0494(3) -0.0111(2) -0.0056(2) 0.0121(2)
Se2 0.0681(3) 0.0577(3) 0.0425(3) 0.0042(2) 0.0043(2) 0.0123(2)
Si1 0.0618(9) 0.0552(8) 0.0655(9) 0.0089(7) 0.0062(7) 0.0214(7)
Si2 0.0831(10) 0.0498(8) 0.0649(9) -0.0140(7) 0.0152(8) 0.0094(7)
Si3 0.0527(9) 0.0953(12) 0.0684(10) 0.0062(9) 0.0049(7) 0.0284(8)
Si4 0.0641(9) 0.0929(11) 0.0599(9) -0.0169(8) 0.0139(7) 0.0225(8)
N1 0.045(2) 0.0367(19) 0.050(2) 0.0018(17) 0.0122(18) 0.0054(16)
N2 0.043(2) 0.050(2) 0.051(2) -0.0026(18) 0.0096(18) 0.0116(17)
C1 0.043(3) 0.046(3) 0.046(3) -0.003(2) 0.003(2) 0.002(2)
C2 0.046(3) 0.053(3) 0.052(3) 0.005(2) 0.000(2) 0.012(2)
C3 0.041(2) 0.044(3) 0.054(3) 0.007(2) 0.009(2) 0.009(2)
C4 0.042(2) 0.036(2) 0.051(3) 0.001(2) 0.012(2) -0.0029(19)
C5 0.035(2) 0.029(2) 0.046(3) 0.0023(19) 0.0114(19) -0.0013(18)
C6 0.037(2) 0.031(2) 0.047(3) 0.0035(19) 0.007(2) -0.0023(18)
C7 0.041(2) 0.032(2) 0.042(3) -0.0003(19) 0.012(2) -0.0011(19)
C8 0.043(2) 0.034(2) 0.049(3) 0.002(2) 0.011(2) -0.0013(19)
C9 0.055(3) 0.038(2) 0.047(3) -0.003(2) 0.013(2) -0.001(2)
C10 0.062(3) 0.055(3) 0.045(3) -0.006(2) 0.013(2) -0.002(2)
C11 0.046(3) 0.039(2) 0.046(3) 0.004(2) 0.009(2) 0.001(2)
C12 0.043(2) 0.034(2) 0.041(3) 0.0011(19) 0.009(2) -0.0034(19)
C13 0.052(3) 0.040(2) 0.040(3) 0.000(2) 0.005(2) 0.001(2)
C14 0.052(3) 0.050(3) 0.057(3) 0.006(2) 0.002(2) 0.012(2)
C15 0.045(3) 0.051(3) 0.053(3) 0.009(2) 0.006(2) 0.012(2)
C16 0.039(2) 0.043(2) 0.049(3) 0.002(2) 0.010(2) 0.003(2)
C17 0.035(2) 0.037(2) 0.042(3) 0.0021(19) 0.0077(19) -0.0001(18)
C18 0.035(2) 0.031(2) 0.048(3) 0.0029(19) 0.0058(19) -0.0013(17)
C19 0.042(3) 0.043(2) 0.051(3) -0.002(2) 0.008(2) 0.001(2)
C20 0.049(3) 0.050(3) 0.048(3) -0.009(2) 0.010(2) 0.005(2)
C21 0.052(3) 0.054(3) 0.046(3) -0.010(2) 0.006(2) 0.006(2)
C22 0.039(2) 0.045(3) 0.050(3) -0.003(2) 0.001(2) 0.001(2)
C23 0.036(2) 0.036(2) 0.045(3) -0.0019(19) 0.0070(19) -0.0019(17)
C24 0.034(2) 0.036(2) 0.045(3) -0.0012(19) 0.010(2) 0.0004(18)
C25 0.120(5) 0.086(4) 0.077(4) 0.027(3) 0.003(4) 0.038(4)
C26 0.064(4) 0.118(5) 0.123(5) 0.005(4) 0.014(3) 0.039(4)
C27 0.118(5) 0.041(3) 0.096(4) 0.010(3) 0.007(4) 0.013(3)
C28 0.049(3) 0.052(3) 0.062(3) 0.001(2) 0.018(2) 0.015(2)
C29 0.052(3) 0.067(3) 0.115(5) -0.012(3) 0.035(3) 0.000(3)
C30 0.077(4) 0.110(5) 0.124(5) -0.008(4) 0.036(4) -0.001(4)
C31 0.098(5) 0.119(6) 0.164(7) 0.005(5) 0.046(5) -0.038(4)
C32 0.106(4) 0.048(3) 0.112(5) -0.010(3) 0.020(4) -0.012(3)
C33 0.146(6) 0.079(4) 0.088(4) -0.003(3) 0.054(4) 0.018(4)
C34 0.153(6) 0.097(5) 0.127(6) -0.062(4) -0.040(5) 0.028(4)
C35 0.061(4) 0.181(7) 0.095(5) -0.002(5) -0.015(3) 0.038(4)
C36 0.113(5) 0.101(5) 0.128(6) 0.040(4) 0.027(4) 0.057(4)
C37 0.059(3) 0.133(5) 0.097(5) 0.005(4) 0.017(3) 0.016(3)
C38 0.071(3) 0.051(3) 0.072(4) -0.003(3) 0.010(3) 0.023(3)
C39 0.114(5) 0.044(3) 0.171(7) 0.001(4) 0.017(5) 0.007(3)
C40 0.171(8) 0.090(5) 0.174(8) 0.006(5) 0.025(6) 0.014(5)
C41 0.204(9) 0.163(8) 0.215(11) 0.053(7) 0.054(8) -0.075(7)
C42 0.068(4) 0.145(6) 0.092(5) -0.014(4) 0.028(3) 0.010(4)
C43 0.125(5) 0.096(5) 0.137(6) -0.063(4) 0.012(5) 0.019(4)
C44 0.125(5) 0.187(7) 0.067(4) 0.007(4) 0.034(4) 0.055(5)

loop_
_atom_type_symbol
_atom_type_description
_atom_type_scat_dispersion_real
_atom_type_scat_dispersion_imag
_atom_type_scat_source
C C 0.0033 0.0016 'International Tables Vol C Tables 4.2.6.8 and 6.1.1.4'
H H 0.0000 0.0000 'International Tables Vol C Tables 4.2.6.8 and 6.1.1.4'
N N 0.0061 0.0033 'International Tables Vol C Tables 4.2.6.8 and 6.1.1.4'
Si Si 0.0817 0.0704 'International Tables Vol C Tables 4.2.6.8 and 6.1.1.4'
Se Se -0.0929 2.2259 'International Tables Vol C Tables 4.2.6.8 and 6.1.1.4'

loop_
_geom_angle_atom_site_label_1
_geom_angle_atom_site_label_2
_geom_angle_atom_site_label_3
_geom_angle
C1 Se1 C22 85.48(18)
C13 Se2 C11 85.42(18)
C26 Si1 C27 111.7(3)
C26 Si1 C25 106.9(3)
C27 Si1 C25 107.0(3)
C26 Si1 C3 112.2(2)
C27 Si1 C3 111.6(2)
C25 Si1 C3 107.1(2)
C34 Si2 C32 108.3(3)
C34 Si2 C33 105.4(3)
C32 Si2 C33 110.6(3)
C34 Si2 C9 107.3(2)
C32 Si2 C9 110.1(2)
C33 Si2 C9 114.7(2)
C37 Si3 C36 111.6(3)
C37 Si3 C35 106.9(3)
C36 Si3 C35 105.7(3)
C37 Si3 C15 112.3(2)
C36 Si3 C15 113.0(2)
C35 Si3 C15 106.8(2)
C42 Si4 C44 107.0(3)
C42 Si4 C43 111.6(3)
C44 Si4 C43 107.8(3)
C42 Si4 C20 112.8(2)
C44 Si4 C20 107.0(2)
C43 Si4 C20 110.3(2)
C4 N1 C8 108.1(3)
C4 N1 C28 118.5(3)
C8 N1 C28 118.6(3)
C16 N2 C19 108.3(3)
C16 N2 C38 117.8(4)
C19 N2 C38 116.6(4)
C2 C1 C6 125.2(4)
C2 C1 Se1 119.4(3)
C6 C1 Se1 115.1(3)
C3 C2 C1 122.0(4)
C2 C3 C4 113.5(4)
C2 C3 Si1 115.8(3)
C4 C3 Si1 129.6(3)
N1 C4 C3 123.5(4)
N1 C4 C5 110.0(4)
C3 C4 C5 126.5(4)
C4 C5 C6 117.6(4)
C4 C5 C7 106.0(3)
C6 C5 C7 136.4(3)
C1 C6 C5 114.6(3)
C1 C6 C23 112.3(3)
C5 C6 C23 133.1(4)
C8 C7 C12 117.4(4)
C8 C7 C5 105.9(3)
C12 C7 C5 136.7(3)
N1 C8 C9 123.5(4)
N1 C8 C7 110.0(3)
C9 C8 C7 126.6(4)
C10 C9 C8 113.3(4)
C10 C9 Si2 115.6(3)
C8 C9 Si2 130.0(3)
C9 C10 C11 122.0(4)
C12 C11 C10 125.2(4)
C12 C11 Se2 115.4(3)
C10 C11 Se2 119.1(3)
C11 C12 C7 114.9(3)
C11 C12 C18 112.3(3)
C7 C12 C18 132.8(4)
C14 C13 C18 125.6(4)
C14 C13 Se2 119.1(3)
C18 C13 Se2 115.2(3)
C15 C14 C13 122.0(4)
C14 C15 C16 113.7(4)
C14 C15 Si3 115.5(3)
C16 C15 Si3 130.6(3)
N2 C16 C15 124.0(4)
N2 C16 C17 109.9(3)
C15 C16 C17 126.1(4)
C18 C17 C16 117.7(4)
C18 C17 C24 136.6(4)
C16 C17 C24 105.7(3)
C13 C18 C17 114.5(3)
C13 C18 C12 111.7(3)
C17 C18 C12 133.8(4)
N2 C19 C20 123.5(4)
N2 C19 C24 109.4(4)
C20 C19 C24 127.1(4)
C21 C20 C19 112.8(4)
C21 C20 Si4 116.4(3)
C19 C20 Si4 130.2(3)
C20 C21 C22 122.2(4)
C21 C22 C23 125.3(4)
C21 C22 Se1 119.0(3)
C23 C22 Se1 115.5(3)
C22 C23 C24 114.8(3)
C22 C23 C6 111.6(3)
C24 C23 C6 133.7(4)
C23 C24 C19 117.1(4)
C23 C24 C17 136.2(4)
C19 C24 C17 106.7(3)
N1 C28 C29 112.4(3)
C30 C29 C28 116.1(4)
C29 C30 C31 113.2(5)
N2 C38 C39 110.6(4)
C40 C39 C38 115.3(6)
C39 C40 C41 107.3(7)

loop_
_geom_bond_atom_site_label_1
_geom_bond_atom_site_label_2
_geom_bond_distance
Se1 C1 1.863(4)
Se1 C22 1.864(4)
Se2 C13 1.864(4)
Se2 C11 1.867(4)
Si1 C26 1.855(5)
Si1 C27 1.856(5)
Si1 C25 1.867(5)
Si1 C3 1.891(4)
Si2 C34 1.856(6)
Si2 C32 1.859(5)
Si2 C33 1.865(5)
Si2 C9 1.888(4)
Si3 C37 1.848(5)
Si3 C36 1.872(6)
Si3 C35 1.876(6)
Si3 C15 1.893(4)
Si4 C42 1.843(5)
Si4 C44 1.847(6)
Si4 C43 1.874(6)
Si4 C20 1.884(4)
N1 C4 1.386(5)
N1 C8 1.390(5)
N1 C28 1.479(5)
N2 C16 1.387(5)
N2 C19 1.400(5)
N2 C38 1.489(5)
C1 C2 1.398(5)
C1 C6 1.404(5)
C2 C3 1.369(5)
C3 C4 1.415(5)
C4 C5 1.427(5)
C5 C6 1.432(5)
C5 C7 1.461(5)
C6 C23 1.482(5)
C7 C8 1.428(5)
C7 C12 1.430(5)
C8 C9 1.406(5)
C9 C10 1.377(5)
C10 C11 1.396(5)
C11 C12 1.392(5)
C12 C18 1.483(5)
C13 C14 1.393(5)
C13 C18 1.409(5)
C14 C15 1.365(6)
C15 C16 1.417(5)
C16 C17 1.437(5)
C17 C18 1.422(5)
C17 C24 1.461(5)
C19 C20 1.408(6)
C19 C24 1.426(5)
C20 C21 1.374(5)
C21 C22 1.384(5)
C22 C23 1.404(5)
C23 C24 1.425(5)
C28 C29 1.513(6)
C29 C30 1.473(6)
C30 C31 1.503(7)
C38 C39 1.551(7)
C39 C40 1.451(8)
C40 C41 1.570(9)
